data_4512175
loop_
_publ_author_name
'Suzuki, Mitsuaki'
'Maeda, Yutaka'
'Akita, Motoko'
'Teramae, Hiroyuki'
'Kobayashi, Keiji'

_publ_section_title
;
 Polymorphs Related by an Enantiotropic Phase Transition but Having Only
 Order--Disorder-Level Conformational Differences in a Spiro-Conjugated
 Imidazolidine Ring Compound
;
_journal_issue 12
_journal_name_full 'Crystal Growth &amp; Design'
_journal_page_first 6302
_journal_paper_doi 10.1021/cg501060w
_journal_volume 14
_journal_year 2014
_chemical_formula_moiety 'C15 H18 N2 O2'
_chemical_formula_sum 'C15 H18 N2 O2'
_chemical_formula_weight 258.31
_chemical_melting_point 371
_chemical_name_systematic '1,3-diethyl-spiro[imidazolidine-2,2'-[2H]indene]-1',3'-dione  '
_space_group_crystal_system orthorhombic
_space_group_IT_number 62
_space_group_name_Hall '-P 2ac 2n'
_space_group_name_H-M_alt 'P n m a'
_symmetry_space_group_name_Hall '-P 2ac 2n'
_symmetry_space_group_name_H-M 'P n m a'
_atom_sites_solution_hydrogens difmap
_audit_creation_method SHELXL-2014
_cell_angle_alpha 90
_cell_angle_beta 90
_cell_angle_gamma 90
_cell_formula_units_Z 12
_cell_length_a 15.185(2)
_cell_length_b 28.522(6)
_cell_length_c 9.4017(17)
_cell_measurement_temperature 153(2)
_cell_volume 4071.9(13)
_computing_structure_refinement 'SHELXL-2014 (Sheldrick, 2014)'
_diffrn_ambient_temperature 153(2)
_diffrn_detector_area_resol_mean 10.000
_diffrn_measured_fraction_theta_full 0.998
_diffrn_measured_fraction_theta_max 0.995
_diffrn_measurement_device_type 'Rigaku R-AXIS RAPID'
_diffrn_measurement_method \w
_diffrn_radiation_type MoK\a
_diffrn_radiation_wavelength 0.71075
_diffrn_reflns_av_R_equivalents 0.0392
_diffrn_reflns_av_unetI/netI 0.0245
_diffrn_reflns_Laue_measured_fraction_full 0.998
_diffrn_reflns_Laue_measured_fraction_max 0.995
_diffrn_reflns_limit_h_max 20
_diffrn_reflns_limit_h_min -21
_diffrn_reflns_limit_k_max 39
_diffrn_reflns_limit_k_min -39
_diffrn_reflns_limit_l_max 11
_diffrn_reflns_limit_l_min -13
_diffrn_reflns_number 44103
_diffrn_reflns_point_group_measured_fraction_full 0.998
_diffrn_reflns_point_group_measured_fraction_max 0.995
_diffrn_reflns_theta_full 25.242
_diffrn_reflns_theta_max 29.576
_diffrn_reflns_theta_min 3.040
_exptl_absorpt_coefficient_mu 0.085
_exptl_absorpt_correction_T_max 0.9750
_exptl_absorpt_correction_T_min 0.9669
_exptl_absorpt_correction_type none
_exptl_crystal_colour red
_exptl_crystal_density_diffrn 1.264
_exptl_crystal_description block
_exptl_crystal_F_000 1656
_exptl_crystal_size_max 0.400
_exptl_crystal_size_mid 0.400
_exptl_crystal_size_min 0.300
_refine_diff_density_max 0.325
_refine_diff_density_min -0.150
_refine_diff_density_rms 0.043
_refine_ls_extinction_method none
_refine_ls_goodness_of_fit_ref 1.059
_refine_ls_hydrogen_treatment refall
_refine_ls_matrix_type full
_refine_ls_number_parameters 386
_refine_ls_number_reflns 5789
_refine_ls_number_restraints 0
_refine_ls_restrained_S_all 1.059
_refine_ls_R_factor_all 0.0551
_refine_ls_R_factor_gt 0.0419
_refine_ls_shift/su_max 0.001
_refine_ls_shift/su_mean 0.000
_refine_ls_structure_factor_coef Fsqd
_refine_ls_weighting_details 'w=1/[\s^2^(Fo^2^)+(0.0516P)^2^+0.7899P] where P=(Fo^2^+2Fc^2^)/3'
_refine_ls_weighting_scheme calc
_refine_ls_wR_factor_gt 0.1014
_refine_ls_wR_factor_ref 0.1070
_reflns_Friedel_coverage 0.000
_reflns_number_gt 4606
_reflns_number_total 5789
_reflns_threshold_expression 'I > 2\s(I)'
_cod_data_source_file cg501060w_si_005.cif
_cod_data_source_block 153K
_cod_depositor_comments 'Adding full bibliography for 4512171--4512176.cif.'
_cod_original_cell_volume 4072.1(12)
_cod_database_code 4512175
_shelx_space_group_comment
;
The symmetry employed for this shelxl refinement is uniquely defined
by the following loop, which should always be used as a source of
symmetry information in preference to the above space-group names.
They are only intended as comments.
;
_shelx_estimated_absorpt_t_min 0.967
_shelx_estimated_absorpt_t_max 0.975
_shelxl_version_number 2014-1

loop_
_space_group_symop_operation_xyz
'x, y, z'
'-x+1/2, -y, z+1/2'
'x+1/2, -y+1/2, -z+1/2'
'-x, y+1/2, -z'
'-x, -y, -z'
'x-1/2, y, -z-1/2'
'-x-1/2, y-1/2, z-1/2'
'x, -y-1/2, z'

loop_
_atom_site_label
_atom_site_type_symbol
_atom_site_fract_x
_atom_site_fract_y
_atom_site_fract_z
_atom_site_U_iso_or_equiv
_atom_site_adp_type
_atom_site_occupancy
_atom_site_site_symmetry_order
_atom_site_calc_flag
_atom_site_refinement_flags_posn
_atom_site_refinement_flags_adp
_atom_site_refinement_flags_occupancy
C1 C 0.31143(7) 0.62014(4) 0.30907(11) 0.0236(2) Uani 1 1 d . . .
C2 C 0.28804(7) 0.57478(3) 0.39099(11) 0.0228(2) Uani 1 1 d . . .
C3 C 0.19473(7) 0.56257(4) 0.33327(11) 0.0238(2) Uani 1 1 d . . .
C4 C 0.16762(7) 0.60011(4) 0.23383(11) 0.0239(2) Uani 1 1 d . . .
C5 C 0.08818(7) 0.60549(4) 0.16134(12) 0.0274(2) Uani 1 1 d . . .
H5 H 0.0416(9) 0.5833(5) 0.1733(14) 0.030(3) Uiso 1 1 d . . .
C6 C 0.07888(7) 0.64421(4) 0.07369(13) 0.0305(2) Uani 1 1 d . . .
H6 H 0.0249(10) 0.6484(5) 0.0236(16) 0.039(4) Uiso 1 1 d . . .
C7 C 0.14724(7) 0.67669(4) 0.05645(12) 0.0294(2) Uani 1 1 d . . .
H7 H 0.1382(9) 0.7040(5) -0.0088(15) 0.038(4) Uiso 1 1 d . . .
C8 C 0.22622(7) 0.67152(4) 0.12856(12) 0.0267(2) Uani 1 1 d . . .
H8 H 0.2734(8) 0.6933(5) 0.1144(14) 0.029(3) Uiso 1 1 d . . .
C9 C 0.23531(7) 0.63306(4) 0.21855(11) 0.0233(2) Uani 1 1 d . . .
O1 O 0.37995(5) 0.64155(3) 0.32051(9) 0.03085(18) Uani 1 1 d . . .
N1 N 0.28216(6) 0.58035(3) 0.54588(10) 0.02634(19) Uani 1 1 d . . .
C10 C 0.35775(8) 0.55587(4) 0.60756(13) 0.0327(3) Uani 1 1 d . . .
H10 H 0.4128(9) 0.5764(5) 0.6056(15) 0.038(4) Uiso 1 1 d . . .
H10A H 0.3445(9) 0.5455(5) 0.7057(16) 0.036(4) Uiso 1 1 d . . .
C11 C 0.36780(8) 0.51554(4) 0.50519(14) 0.0334(3) Uani 1 1 d . . .
H11 H 0.4259(10) 0.5001(6) 0.5080(16) 0.044(4) Uiso 1 1 d . . .
H11A H 0.3206(9) 0.4907(5) 0.5230(15) 0.040(4) Uiso 1 1 d . . .
N2 N 0.35629(6) 0.53951(3) 0.36896(10) 0.02610(19) Uani 1 1 d . . .
C12 C 0.26644(9) 0.62775(4) 0.59800(13) 0.0339(3) Uani 1 1 d . . .
H12 H 0.2208(9) 0.6430(5) 0.5348(16) 0.040(4) Uiso 1 1 d . . .
H12A H 0.3213(10) 0.6468(5) 0.5909(16) 0.043(4) Uiso 1 1 d . . .
C13 C 0.23237(12) 0.62772(5) 0.74935(15) 0.0460(3) Uani 1 1 d . . .
H13 H 0.2743(11) 0.6121(6) 0.8155(18) 0.052(4) Uiso 1 1 d . . .
H13A H 0.1783(12) 0.6092(6) 0.760(2) 0.061(5) Uiso 1 1 d . . .
H13B H 0.2228(11) 0.6605(6) 0.7828(19) 0.059(5) Uiso 1 1 d . . .
C14 C 0.34660(8) 0.51020(4) 0.24243(15) 0.0356(3) Uani 1 1 d . . .
H14 H 0.3336(9) 0.5314(5) 0.1614(17) 0.041(4) Uiso 1 1 d . . .
H14A H 0.2971(10) 0.4885(5) 0.2536(16) 0.046(4) Uiso 1 1 d . . .
C15 C 0.43034(9) 0.48345(6) 0.20909(19) 0.0466(4) Uani 1 1 d . . .
H15 H 0.4786(12) 0.5058(7) 0.196(2) 0.065(5) Uiso 1 1 d . . .
H15A H 0.4419(11) 0.4606(6) 0.286(2) 0.059(5) Uiso 1 1 d . . .
H15B H 0.4229(11) 0.4666(6) 0.1188(19) 0.058(5) Uiso 1 1 d . . .
O2 O 0.15276(5) 0.52799(3) 0.36450(9) 0.03144(19) Uani 1 1 d . . .
C16 C 0.15950(9) 0.2500 0.32435(16) 0.0223(3) Uani 1 2 d S T P
C17 C 0.06202(9) 0.2500 0.37285(16) 0.0249(3) Uani 1 2 d S T P
C18 C 0.01104(10) 0.2500 0.22940(16) 0.0257(3) Uani 1 2 d S T P
C19 C 0.07613(9) 0.2500 0.11176(16) 0.0232(3) Uani 1 2 d S T P
C20 C 0.06192(10) 0.2500 -0.03419(16) 0.0256(3) Uani 1 2 d S T P
H20 H 0.0019(13) 0.2500 -0.074(2) 0.033(5) Uiso 1 2 d S . P
C21 C 0.13490(11) 0.2500 -0.12273(17) 0.0284(3) Uani 1 2 d S T P
H21 H 0.1247(13) 0.2500 -0.224(2) 0.036(5) Uiso 1 2 d S . P
C22 C 0.22016(11) 0.2500 -0.06695(18) 0.0285(3) Uani 1 2 d S T P
H22 H 0.2685(12) 0.2500 -0.129(2) 0.028(4) Uiso 1 2 d S . P
C23 C 0.23487(10) 0.2500 0.07845(17) 0.0255(3) Uani 1 2 d S T P
H23 H 0.2952(13) 0.2500 0.122(2) 0.033(5) Uiso 1 2 d S . P
C24 C 0.16169(9) 0.2500 0.16721(16) 0.0223(3) Uani 1 2 d S T P
O3 O 0.22224(7) 0.2500 0.40329(12) 0.0289(2) Uani 1 2 d S T P
N3 N 0.04389(6) 0.29009(3) 0.46354(10) 0.0293(2) Uani 1 1 d . . .
C25 C -0.02985(9) 0.27645(5) 0.55642(15) 0.0416(3) Uani 1 1 d . . .
H25 H -0.0877(11) 0.2890(6) 0.5173(17) 0.052(4) Uiso 1 1 d . . .
H25A H -0.0209(10) 0.2900(6) 0.6499(18) 0.053(4) Uiso 1 1 d . . .
C26 C 0.03366(9) 0.33480(5) 0.38950(14) 0.0368(3) Uani 1 1 d . . .
H26 H -0.0246(11) 0.3365(5) 0.3351(17) 0.050(4) Uiso 1 1 d . . .
H26A H 0.0809(10) 0.3377(6) 0.3167(18) 0.049(4) Uiso 1 1 d . . .
C27 C 0.03923(13) 0.37628(6) 0.48859(18) 0.0526(4) Uani 1 1 d . . .
H27 H 0.0973(14) 0.3750(7) 0.541(2) 0.078(6) Uiso 1 1 d . . .
H27A H 0.0370(12) 0.4064(7) 0.434(2) 0.066(5) Uiso 1 1 d . . .
H27B H -0.0077(15) 0.3745(7) 0.557(3) 0.087(7) Uiso 1 1 d . . .
O4 O -0.06863(7) 0.2500 0.21766(13) 0.0363(3) Uani 1 2 d S T P

loop_
_atom_site_aniso_label
_atom_site_aniso_U_11
_atom_site_aniso_U_22
_atom_site_aniso_U_33
_atom_site_aniso_U_23
_atom_site_aniso_U_13
_atom_site_aniso_U_12
C1 0.0227(5) 0.0246(5) 0.0235(5) -0.0020(4) 0.0015(4) 0.0000(4)
C2 0.0214(5) 0.0225(5) 0.0246(5) 0.0000(4) -0.0014(4) 0.0002(4)
C3 0.0219(5) 0.0239(5) 0.0255(5) -0.0026(4) 0.0016(4) 0.0009(4)
C4 0.0221(5) 0.0247(5) 0.0248(5) -0.0025(4) 0.0023(4) 0.0015(4)
C5 0.0215(5) 0.0317(5) 0.0291(5) -0.0021(4) 0.0005(4) 0.0004(4)
C6 0.0246(5) 0.0386(6) 0.0285(5) 0.0001(5) -0.0017(5) 0.0056(4)
C7 0.0301(5) 0.0327(5) 0.0255(5) 0.0035(4) 0.0022(4) 0.0064(4)
C8 0.0269(5) 0.0284(5) 0.0246(5) 0.0017(4) 0.0024(4) -0.0002(4)
C9 0.0219(5) 0.0258(5) 0.0221(5) -0.0016(4) 0.0014(4) 0.0010(4)
O1 0.0251(4) 0.0313(4) 0.0362(4) 0.0028(3) -0.0027(3) -0.0057(3)
N1 0.0299(5) 0.0255(4) 0.0236(4) 0.0003(3) -0.0013(4) -0.0007(4)
C10 0.0311(6) 0.0378(6) 0.0291(6) 0.0072(5) -0.0057(5) -0.0021(5)
C11 0.0282(5) 0.0306(5) 0.0414(7) 0.0080(5) -0.0029(5) 0.0044(5)
N2 0.0232(4) 0.0249(4) 0.0303(5) -0.0014(4) -0.0021(4) 0.0037(3)
C12 0.0440(7) 0.0284(6) 0.0291(6) -0.0040(5) 0.0023(5) -0.0027(5)
C13 0.0616(9) 0.0424(7) 0.0341(7) -0.0080(6) 0.0108(7) -0.0067(7)
C14 0.0284(6) 0.0335(6) 0.0450(7) -0.0137(5) -0.0057(5) 0.0048(5)
C15 0.0331(7) 0.0485(8) 0.0583(9) -0.0228(7) -0.0035(6) 0.0097(6)
O2 0.0278(4) 0.0269(4) 0.0395(5) 0.0026(3) -0.0002(3) -0.0050(3)
C16 0.0218(7) 0.0203(6) 0.0248(7) 0.000 -0.0013(6) 0.000
C17 0.0214(7) 0.0324(7) 0.0210(7) 0.000 -0.0012(6) 0.000
C18 0.0211(7) 0.0326(7) 0.0235(7) 0.000 -0.0008(6) 0.000
C19 0.0215(7) 0.0242(7) 0.0240(7) 0.000 -0.0001(6) 0.000
C20 0.0240(7) 0.0276(7) 0.0251(7) 0.000 -0.0027(6) 0.000
C21 0.0340(8) 0.0285(7) 0.0228(7) 0.000 0.0006(6) 0.000
C22 0.0280(7) 0.0283(7) 0.0292(8) 0.000 0.0083(7) 0.000
C23 0.0219(7) 0.0249(7) 0.0298(8) 0.000 0.0016(6) 0.000
C24 0.0229(7) 0.0199(6) 0.0241(7) 0.000 -0.0007(6) 0.000
O3 0.0236(5) 0.0339(6) 0.0290(6) 0.000 -0.0061(4) 0.000
N3 0.0269(5) 0.0378(5) 0.0233(4) -0.0036(4) 0.0016(4) 0.0052(4)
C25 0.0315(6) 0.0613(8) 0.0320(6) -0.0055(6) 0.0087(5) 0.0042(6)
C26 0.0390(7) 0.0399(7) 0.0316(6) -0.0026(5) -0.0036(5) 0.0114(5)
C27 0.0718(11) 0.0429(8) 0.0430(8) -0.0091(6) -0.0079(8) 0.0212(8)
O4 0.0193(5) 0.0602(8) 0.0295(6) 0.000 -0.0019(5) 0.000

loop_
_atom_type_symbol
_atom_type_description
_atom_type_scat_dispersion_real
_atom_type_scat_dispersion_imag
_atom_type_scat_source
C C 0.0033 0.0016 'International Tables Vol C Tables 4.2.6.8 and 6.1.1.4'
H H 0.0000 0.0000 'International Tables Vol C Tables 4.2.6.8 and 6.1.1.4'
N N 0.0061 0.0033 'International Tables Vol C Tables 4.2.6.8 and 6.1.1.4'
O O 0.0106 0.0060 'International Tables Vol C Tables 4.2.6.8 and 6.1.1.4'

loop_
_geom_angle_atom_site_label_1
_geom_angle_atom_site_label_2
_geom_angle_atom_site_label_3
_geom_angle
_geom_angle_site_symmetry_1
_geom_angle_site_symmetry_3
O1 C1 C9 126.57(10) . .
O1 C1 C2 125.08(10) . .
C9 C1 C2 108.34(8) . .
N2 C2 N1 104.99(8) . .
N2 C2 C1 110.05(8) . .
N1 C2 C1 114.67(8) . .
N2 C2 C3 116.28(8) . .
N1 C2 C3 108.35(8) . .
C1 C2 C3 102.86(8) . .
O2 C3 C4 126.61(10) . .
O2 C3 C2 125.24(10) . .
C4 C3 C2 108.14(8) . .
C5 C4 C9 120.76(10) . .
C5 C4 C3 128.98(10) . .
C9 C4 C3 110.26(9) . .
C6 C5 C4 117.82(10) . .
C6 C5 H5 121.4(8) . .
C4 C5 H5 120.7(8) . .
C5 C6 C7 121.38(10) . .
C5 C6 H6 118.8(9) . .
C7 C6 H6 119.8(9) . .
C8 C7 C6 120.96(10) . .
C8 C7 H7 120.1(8) . .
C6 C7 H7 118.9(8) . .
C7 C8 C9 117.83(10) . .
C7 C8 H8 120.6(8) . .
C9 C8 H8 121.5(8) . .
C8 C9 C4 121.23(10) . .
C8 C9 C1 128.47(10) . .
C4 C9 C1 110.30(9) . .
C12 N1 C10 115.97(10) . .
C12 N1 C2 116.36(9) . .
C10 N1 C2 107.09(9) . .
N1 C10 C11 100.98(9) . .
N1 C10 H10 111.2(8) . .
C11 C10 H10 110.1(8) . .
N1 C10 H10A 110.6(8) . .
C11 C10 H10A 112.9(8) . .
H10 C10 H10A 110.7(11) . .
N2 C11 C10 100.97(9) . .
N2 C11 H11 109.9(9) . .
C10 C11 H11 114.5(9) . .
N2 C11 H11A 112.6(8) . .
C10 C11 H11A 110.7(8) . .
H11 C11 H11A 108.2(12) . .
C2 N2 C14 116.01(9) . .
C2 N2 C11 106.44(9) . .
C14 N2 C11 117.23(10) . .
N1 C12 C13 111.80(10) . .
N1 C12 H12 108.3(8) . .
C13 C12 H12 108.5(8) . .
N1 C12 H12A 110.2(9) . .
C13 C12 H12A 110.4(9) . .
H12 C12 H12A 107.4(12) . .
C12 C13 H13 111.7(10) . .
C12 C13 H13A 112.4(11) . .
H13 C13 H13A 103.4(14) . .
C12 C13 H13B 110.2(10) . .
H13 C13 H13B 108.4(14) . .
H13A C13 H13B 110.6(14) . .
N2 C14 C15 111.83(10) . .
N2 C14 H14 107.3(9) . .
C15 C14 H14 108.3(9) . .
N2 C14 H14A 110.6(9) . .
C15 C14 H14A 110.3(9) . .
H14 C14 H14A 108.3(12) . .
C14 C15 H15 109.0(11) . .
C14 C15 H15A 109.1(10) . .
H15 C15 H15A 112.6(15) . .
C14 C15 H15B 109.2(10) . .
H15 C15 H15B 107.3(15) . .
H15A C15 H15B 109.5(14) . .
O3 C16 C24 126.63(13) . .
O3 C16 C17 124.96(14) . .
C24 C16 C17 108.41(12) . .
N3 C17 N3 103.84(12) . 8_565
N3 C17 C16 110.73(8) . .
N3 C17 C16 110.73(8) 8_565 .
N3 C17 C18 114.50(8) . .
N3 C17 C18 114.50(8) 8_565 .
C16 C17 C18 102.74(12) . .
O4 C18 C19 126.58(14) . .
O4 C18 C17 125.07(14) . .
C19 C18 C17 108.35(12) . .
C20 C19 C24 120.80(14) . .
C20 C19 C18 129.28(13) . .
C24 C19 C18 109.93(13) . .
C21 C20 C19 117.97(14) . .
C21 C20 H20 120.9(11) . .
C19 C20 H20 121.1(11) . .
C20 C21 C22 121.04(15) . .
C20 C21 H21 117.6(12) . .
C22 C21 H21 121.4(12) . .
C23 C22 C21 121.34(15) . .
C23 C22 H22 119.0(11) . .
C21 C22 H22 119.6(11) . .
C22 C23 C24 117.62(14) . .
C22 C23 H23 123.4(11) . .
C24 C23 H23 119.0(11) . .
C23 C24 C19 121.24(14) . .
C23 C24 C16 128.19(13) . .
C19 C24 C16 110.58(12) . .
C17 N3 C26 115.31(9) . .
C17 N3 C25 106.51(10) . .
C26 N3 C25 115.62(10) . .
N3 C25 C25 105.32(7) . 8_565
N3 C25 H25 110.5(9) . .
C25 C25 H25 110.6(9) 8_565 .
N3 C25 H25A 109.0(10) . .
C25 C25 H25A 113.5(10) 8_565 .
H25 C25 H25A 108.0(13) . .
N3 C26 C27 112.60(11) . .
N3 C26 H26 111.8(9) . .
C27 C26 H26 108.7(9) . .
N3 C26 H26A 108.9(9) . .
C27 C26 H26A 108.6(9) . .
H26 C26 H26A 106.0(12) . .
C26 C27 H27 108.7(12) . .
C26 C27 H27A 110.8(11) . .
H27 C27 H27A 107.9(16) . .
C26 C27 H27B 109.3(13) . .
H27 C27 H27B 108.8(17) . .
H27A C27 H27B 111.3(16) . .

loop_
_geom_bond_atom_site_label_1
_geom_bond_atom_site_label_2
_geom_bond_distance
_geom_bond_site_symmetry_2
C1 O1 1.2111(13) .
C1 C9 1.4820(15) .
C1 C2 1.5470(14) .
C2 N2 1.4592(13) .
C2 N1 1.4676(14) .
C2 C3 1.5569(14) .
C3 O2 1.2105(13) .
C3 C4 1.4800(15) .
C4 C5 1.3941(15) .
C4 C9 1.4000(14) .
C5 C6 1.3852(16) .
C5 H5 0.955(13) .
C6 C7 1.4007(17) .
C6 H6 0.953(15) .
C7 C8 1.3857(16) .
C7 H7 1.000(15) .
C8 C9 1.3923(15) .
C8 H8 0.958(13) .
N1 C12 1.4577(15) .
N1 C10 1.4634(15) .
C10 C11 1.5077(18) .
C10 H10 1.021(15) .
C10 H10A 0.989(15) .
C11 N2 1.4623(15) .
C11 H11 0.987(15) .
C11 H11A 1.022(15) .
N2 C14 1.4615(15) .
C12 C13 1.5140(18) .
C12 H12 1.012(15) .
C12 H12A 0.997(15) .
C13 H13 0.996(18) .
C13 H13A 0.981(18) .
C13 H13B 0.998(18) .
C14 C15 1.5157(17) .
C14 H14 0.992(16) .
C14 H14A 0.980(16) .
C15 H15 0.979(19) .
C15 H15A 0.991(19) .
C15 H15B 0.982(18) .
C16 O3 1.2077(18) .
C16 C24 1.478(2) .
C16 C17 1.549(2) .
C17 N3 1.4527(13) .
C17 N3 1.4527(13) 8_565
C17 C18 1.555(2) .
C18 O4 1.2147(18) .
C18 C19 1.483(2) .
C19 C20 1.389(2) .
C19 C24 1.400(2) .
C20 C21 1.386(2) .
C20 H20 0.98(2) .
C21 C22 1.397(2) .
C21 H21 0.96(2) .
C22 C23 1.385(2) .
C22 H22 0.936(19) .
C23 C24 1.390(2) .
C23 H23 1.00(2) .
N3 C26 1.4612(16) .
N3 C25 1.4723(16) .
C25 C25 1.509(3) 8_565
C25 H25 1.018(17) .
C25 H25A 0.969(17) .
C26 C27 1.5082(19) .
C26 H26 1.023(16) .
C26 H26A 0.996(17) .
C27 H27 1.01(2) .
C27 H27A 1.000(19) .
C27 H27B 0.96(2) .

loop_
_geom_torsion_atom_site_label_1
_geom_torsion_atom_site_label_2
_geom_torsion_atom_site_label_3
_geom_torsion_atom_site_label_4
_geom_torsion
_geom_torsion_site_symmetry_1
_geom_torsion_site_symmetry_4
O1 C1 C2 N2 -54.45(14) . .
C9 C1 C2 N2 126.95(9) . .
O1 C1 C2 N1 63.63(14) . .
C9 C1 C2 N1 -114.97(9) . .
O1 C1 C2 C3 -178.97(10) . .
C9 C1 C2 C3 2.43(10) . .
N2 C2 C3 O2 56.06(14) . .
N1 C2 C3 O2 -61.82(13) . .
C1 C2 C3 O2 176.39(10) . .
N2 C2 C3 C4 -123.39(10) . .
N1 C2 C3 C4 118.73(9) . .
C1 C2 C3 C4 -3.06(10) . .
O2 C3 C4 C5 3.72(18) . .
C2 C3 C4 C5 -176.83(10) . .
O2 C3 C4 C9 -176.74(10) . .
C2 C3 C4 C9 2.71(11) . .
C9 C4 C5 C6 0.32(16) . .
C3 C4 C5 C6 179.83(10) . .
C4 C5 C6 C7 0.86(17) . .
C5 C6 C7 C8 -1.04(17) . .
C6 C7 C8 C9 -0.02(16) . .
C7 C8 C9 C4 1.21(16) . .
C7 C8 C9 C1 -178.63(10) . .
C5 C4 C9 C8 -1.39(16) . .
C3 C4 C9 C8 179.03(9) . .
C5 C4 C9 C1 178.47(10) . .
C3 C4 C9 C1 -1.11(12) . .
O1 C1 C9 C8 0.34(18) . .
C2 C1 C9 C8 178.91(10) . .
O1 C1 C9 C4 -179.51(10) . .
C2 C1 C9 C4 -0.94(11) . .
N2 C2 N1 C12 142.72(10) . .
C1 C2 N1 C12 21.81(13) . .
C3 C2 N1 C12 -92.42(11) . .
N2 C2 N1 C10 11.15(11) . .
C1 C2 N1 C10 -109.76(10) . .
C3 C2 N1 C10 136.01(9) . .
C12 N1 C10 C11 -165.76(9) . .
C2 N1 C10 C11 -33.97(11) . .
N1 C10 C11 N2 43.40(11) . .
N1 C2 N2 C14 149.77(10) . .
C1 C2 N2 C14 -86.33(12) . .
C3 C2 N2 C14 30.06(13) . .
N1 C2 N2 C11 17.35(11) . .
C1 C2 N2 C11 141.25(9) . .
C3 C2 N2 C11 -102.37(10) . .
C10 C11 N2 C2 -37.96(11) . .
C10 C11 N2 C14 -169.71(9) . .
C10 N1 C12 C13 -71.33(14) . .
C2 N1 C12 C13 161.37(11) . .
C2 N2 C14 C15 165.93(12) . .
C11 N2 C14 C15 -66.84(15) . .
O3 C16 C17 N3 57.31(8) . .
C24 C16 C17 N3 -122.69(8) . .
O3 C16 C17 N3 -57.31(8) . 8_565
C24 C16 C17 N3 122.69(8) . 8_565
O3 C16 C17 C18 180.000(0) . .
C24 C16 C17 C18 0.0 . .
N3 C17 C18 O4 -59.89(9) . .
N3 C17 C18 O4 59.89(9) 8_565 .
C16 C17 C18 O4 180.000(0) . .
N3 C17 C18 C19 120.11(9) . .
N3 C17 C18 C19 -120.11(9) 8_565 .
C16 C17 C18 C19 0.000(0) . .
O4 C18 C19 C20 0.000(0) . .
C17 C18 C19 C20 180.000(0) . .
O4 C18 C19 C24 180.000(0) . .
C17 C18 C19 C24 0.0 . .
C24 C19 C20 C21 0.0 . .
C18 C19 C20 C21 180.0 . .
C19 C20 C21 C22 0.0 . .
C20 C21 C22 C23 0.000(0) . .
C21 C22 C23 C24 0.0 . .
C22 C23 C24 C19 0.0 . .
C22 C23 C24 C16 180.0 . .
C20 C19 C24 C23 0.000(0) . .
C18 C19 C24 C23 180.000(0) . .
C20 C19 C24 C16 180.0 . .
C18 C19 C24 C16 0.000(0) . .
O3 C16 C24 C23 0.000(0) . .
C17 C16 C24 C23 180.000(0) . .
O3 C16 C24 C19 180.000(0) . .
C17 C16 C24 C19 0.0 . .
N3 C17 N3 C26 -164.10(8) 8_565 .
C16 C17 N3 C26 77.02(13) . .
C18 C17 N3 C26 -38.54(14) . .
N3 C17 N3 C25 -34.39(14) 8_565 .
C16 C17 N3 C25 -153.27(10) . .
C18 C17 N3 C25 91.17(12) . .
C17 N3 C25 C25 21.18(9) . 8_565
C26 N3 C25 C25 150.71(8) . 8_565
C17 N3 C26 C27 -164.72(13) . .
C25 N3 C26 C27 70.15(15) . .
